data_7022760
loop_
_publ_author_name
'Sabourin, Kyle J.'
'Malcolm, Adam C.'
'McDonald, Robert'
'Ferguson, Michael J.'
'Rivard, Eric'

_publ_section_title
;
 Metal-free dehydrogenation of amine-boranes by an N-heterocyclic carbene.
;
_journal_issue 13
_journal_name_full 'Dalton transactions (Cambridge, England : 2003)'
_journal_page_first 4625
_journal_page_last 4632
_journal_paper_doi 10.1039/c3dt32988g
_journal_volume 42
_journal_year 2013
_chemical_formula_moiety 'C33 H32 B N, C2 H4 Cl2'
_chemical_formula_sum 'C35 H36 B Cl2 N'
_chemical_formula_weight 552.36
_chemical_name_common 7
_chemical_name_systematic
;
?
;
_space_group_IT_number 135
_symmetry_cell_setting tetragonal
_symmetry_space_group_name_Hall '-P 4c 2ab'
_symmetry_space_group_name_H-M 'P 42/m b c'
_atom_sites_solution_hydrogens geom
_atom_sites_solution_primary direct
_atom_sites_solution_secondary difmap
_audit_creation_method SHELXL-97
_cell_angle_alpha 90.00
_cell_angle_beta 90.00
_cell_angle_gamma 90.00
_cell_formula_units_Z 8
_cell_length_a 17.2578(2)
_cell_length_b 17.2578(2)
_cell_length_c 20.4652(3)
_cell_measurement_reflns_used 9632
_cell_measurement_temperature 173(2)
_cell_measurement_theta_max 70.05
_cell_measurement_theta_min 3.62
_cell_volume 6095.18(13)
_computing_cell_refinement 'Bruker SAINT'
_computing_data_collection 'Bruker APEX2'
_computing_data_reduction 'Bruker SAINT'
_computing_molecular_graphics 'Bruker SHELXTL'
_computing_publication_material 'Bruker SHELXTL'
_computing_structure_refinement 'SHELXL-97 (Sheldrick, 2008)'
_computing_structure_solution 'SHELXD (Schneider & Sheldrick, 2002)'
_diffrn_ambient_temperature 173(2)
_diffrn_measured_fraction_theta_full 0.962
_diffrn_measured_fraction_theta_max 0.958
_diffrn_measurement_device_type 'Bruker APEX-II CCD'
_diffrn_measurement_method '\w scans'
_diffrn_radiation_monochromator graphite
_diffrn_radiation_source 'fine-focus sealed tube'
_diffrn_radiation_type CuK\a
_diffrn_radiation_wavelength 1.54178
_diffrn_reflns_av_R_equivalents 0.0180
_diffrn_reflns_limit_h_max 21
_diffrn_reflns_limit_h_min -21
_diffrn_reflns_limit_k_max 21
_diffrn_reflns_limit_k_min -21
_diffrn_reflns_limit_l_max 22
_diffrn_reflns_limit_l_min -20
_diffrn_reflns_number 39954
_diffrn_reflns_theta_full 67.80
_diffrn_reflns_theta_max 70.73
_diffrn_reflns_theta_min 3.62
_exptl_absorpt_coefficient_mu 2.082
_exptl_absorpt_correction_T_max 0.7536
_exptl_absorpt_correction_T_min 0.6053
_exptl_absorpt_correction_type integration
_exptl_absorpt_process_details 'SADABS (Sheldrick, 2008)'
_exptl_crystal_colour colourless
_exptl_crystal_density_diffrn 1.204
_exptl_crystal_density_method 'not measured'
_exptl_crystal_description prism
_exptl_crystal_F_000 2336
_exptl_crystal_size_max 0.27
_exptl_crystal_size_mid 0.19
_exptl_crystal_size_min 0.14
_refine_diff_density_max 0.593
_refine_diff_density_min -0.755
_refine_diff_density_rms 0.044
_refine_ls_extinction_method none
_refine_ls_goodness_of_fit_ref 1.044
_refine_ls_hydrogen_treatment mixed
_refine_ls_matrix_type full
_refine_ls_number_parameters 206
_refine_ls_number_reflns 2898
_refine_ls_number_restraints 0
_refine_ls_restrained_S_all 1.044
_refine_ls_R_factor_all 0.0471
_refine_ls_R_factor_gt 0.0457
_refine_ls_shift/su_max 0.001
_refine_ls_shift/su_mean 0.000
_refine_ls_structure_factor_coef Fsqd
_refine_ls_weighting_details 'calc w=1/[\s^2^(Fo^2^)+(0.0746P)^2^+2.8937P] where P=(Fo^2^+2Fc^2^)/3'
_refine_ls_weighting_scheme calc
_refine_ls_wR_factor_gt 0.1334
_refine_ls_wR_factor_ref 0.1351
_reflns_number_gt 2758
_reflns_number_total 2898
_reflns_threshold_expression I>2\s(I)
_cod_data_source_file c3dt32988g.txt
_cod_data_source_block riv1208
_cod_depositor_comments
;
The following automatic conversions were performed:

'_symmetry_cell_setting' value 'Tetragonal' changed to 'tetragonal'
according to /home/saulius/struct/CIF-dictionaries/cif_core.dic
dictionary named 'cif_core.dic' version 2.4.2 from 2011-04-26.

Automatic conversion script
Id: cif_fix_values 1891 2012-01-12 08:04:46Z andrius 
;
_cod_database_code 7022760
_diffrn_reflns_av_unetl/netl 0.0087

loop_
_symmetry_equiv_pos_as_xyz
'x, y, z'
'-x, -y, z'
'-y, x, z+1/2'
'y, -x, z+1/2'
'x+1/2, -y+1/2, z'
'-x+1/2, y+1/2, z'
'-y+1/2, -x+1/2, z+1/2'
'y+1/2, x+1/2, z+1/2'
'-x, -y, -z'
'x, y, -z'
'y, -x, -z-1/2'
'-y, x, -z-1/2'
'-x-1/2, y-1/2, -z'
'x-1/2, -y-1/2, -z'
'y-1/2, x-1/2, -z-1/2'
'-y-1/2, -x-1/2, -z-1/2'

loop_
_atom_site_label
_atom_site_type_symbol
_atom_site_fract_x
_atom_site_fract_y
_atom_site_fract_z
_atom_site_U_iso_or_equiv
_atom_site_adp_type
_atom_site_occupancy
_atom_site_symmetry_multiplicity
_atom_site_calc_flag
_atom_site_refinement_flags
_atom_site_disorder_assembly
_atom_site_disorder_group
N N 0.20260(9) 0.32828(9) 0.5000 0.0272(4) Uani 1 2 d S . .
H1N H 0.2306(11) 0.3129(11) 0.4635(10) 0.043(5) Uiso 1 1 d . . .
C1 C 0.12841(10) 0.28704(11) 0.5000 0.0257(4) Uani 1 2 d S . .
C2 C 0.09390(7) 0.26787(8) 0.55962(7) 0.0268(3) Uani 1 1 d . . .
C3 C 0.01974(8) 0.23568(8) 0.55834(7) 0.0294(3) Uani 1 1 d . . .
H3 H -0.0050 0.2231 0.5984 0.035 Uiso 1 1 calc R . .
C4 C -0.01886(11) 0.22160(12) 0.5000 0.0304(4) Uani 1 2 d S . .
C5 C 0.13672(8) 0.28062(8) 0.62413(7) 0.0281(3) Uani 1 1 d . . .
H5 H 0.1468 0.3375 0.6278 0.034 Uiso 1 1 calc R . .
C6 C -0.10104(12) 0.19160(14) 0.5000 0.0384(5) Uani 1 2 d S . .
H6A H -0.1147 0.1737 0.5440 0.046 Uiso 0.50 1 calc PR . .
H6B H -0.1054 0.1484 0.4692 0.046 Uiso 0.50 1 calc PR . .
H6C H -0.1364 0.2332 0.4869 0.046 Uiso 0.50 1 calc PR . .
C11 C 0.21589(8) 0.24017(8) 0.62602(7) 0.0282(3) Uani 1 1 d . . .
C12 C 0.27386(9) 0.27194(10) 0.66479(8) 0.0350(4) Uani 1 1 d . . .
H12 H 0.2643 0.3187 0.6879 0.042 Uiso 1 1 calc R . .
C13 C 0.34567(9) 0.23598(10) 0.67012(9) 0.0430(4) Uani 1 1 d . . .
H13 H 0.3848 0.2580 0.6969 0.052 Uiso 1 1 calc R . .
C14 C 0.36001(9) 0.16809(10) 0.63634(9) 0.0427(4) Uani 1 1 d . . .
H14 H 0.4091 0.1436 0.6398 0.051 Uiso 1 1 calc R . .
C15 C 0.30295(9) 0.13596(9) 0.59767(8) 0.0390(4) Uani 1 1 d . . .
H15 H 0.3129 0.0893 0.5745 0.047 Uiso 1 1 calc R . .
C16 C 0.23089(8) 0.17167(8) 0.59246(8) 0.0324(3) Uani 1 1 d . . .
H16 H 0.1918 0.1492 0.5659 0.039 Uiso 1 1 calc R . .
C21 C 0.09038(8) 0.25723(9) 0.68455(7) 0.0311(3) Uani 1 1 d . . .
C22 C 0.05356(8) 0.31344(10) 0.72199(8) 0.0372(4) Uani 1 1 d . . .
H22 H 0.0551 0.3661 0.7084 0.045 Uiso 1 1 calc R . .
C23 C 0.01457(10) 0.29366(12) 0.77887(9) 0.0473(4) Uani 1 1 d . . .
H23 H -0.0098 0.3328 0.8042 0.057 Uiso 1 1 calc R . .
C24 C 0.01105(10) 0.21726(12) 0.79877(9) 0.0490(5) Uani 1 1 d . . .
H24 H -0.0151 0.2039 0.8380 0.059 Uiso 1 1 calc R . .
C25 C 0.04566(10) 0.16054(11) 0.76135(9) 0.0454(4) Uani 1 1 d . . .
H25 H 0.0423 0.1078 0.7743 0.054 Uiso 1 1 calc R . .
C26 C 0.08541(9) 0.18036(9) 0.70477(8) 0.0385(4) Uani 1 1 d . . .
H26 H 0.1095 0.1409 0.6795 0.046 Uiso 1 1 calc R . .
B B 0.19834(15) 0.42325(15) 0.5000 0.0407(6) Uani 1 2 d S . .
H1BA H 0.1661(12) 0.4390(12) 0.4536(10) 0.061(6) Uiso 1 1 d . . .
H1BB H 0.2635(19) 0.447(2) 0.5000 0.071(10) Uiso 1 2 d S . .
Cl1S Cl 0.0000 0.5000 0.60527(4) 0.0619(2) Uani 1 2 d S . .
C1S C -0.0135(5) 0.4668(6) 0.5153(5) 0.0392(9) Uiso 0.25 1 d P A -1
H1SA H 0.0182 0.4201 0.5065 0.047 Uiso 0.25 1 calc PR A -1
H1SB H -0.0685 0.4540 0.5069 0.047 Uiso 0.25 1 calc PR A -1
C2S C 0.0120(6) 0.5326(6) 0.4723(6) 0.0392(9) Uiso 0.25 1 d P . -1
H2SA H 0.0669 0.5458 0.4806 0.047 Uiso 0.25 1 calc PR . -1
H2SB H -0.0202 0.5791 0.4802 0.047 Uiso 0.25 1 calc PR . -1
Cl2S Cl 0.0000 0.0000 0.60489(6) 0.1408(7) Uani 1 2 d S . .
C3S C -0.0439(5) -0.0187(5) 0.5185(4) 0.0593(16) Uiso 0.25 1 d P B -1
H3SA H -0.0530 -0.0747 0.5109 0.071 Uiso 0.25 1 calc PR B -1
H3SB H -0.0931 0.0099 0.5123 0.071 Uiso 0.25 1 calc PR B -1
C4S C 0.0197(5) 0.0125(6) 0.4747(5) 0.0593(16) Uiso 0.25 1 d P . -1
H4SA H 0.0690 -0.0140 0.4853 0.071 Uiso 0.25 1 calc PR . -1
H4SB H 0.0267 0.0685 0.4835 0.071 Uiso 0.25 1 calc PR . -1

loop_
_atom_site_aniso_label
_atom_site_aniso_U_11
_atom_site_aniso_U_22
_atom_site_aniso_U_33
_atom_site_aniso_U_23
_atom_site_aniso_U_13
_atom_site_aniso_U_12
N 0.0231(8) 0.0305(8) 0.0280(10) 0.000 0.000 0.0005(6)
C1 0.0194(8) 0.0261(9) 0.0315(11) 0.000 0.000 0.0027(7)
C2 0.0238(6) 0.0283(7) 0.0282(8) -0.0021(5) -0.0007(5) 0.0044(5)
C3 0.0245(6) 0.0354(7) 0.0282(8) 0.0000(5) 0.0038(5) 0.0016(5)
C4 0.0229(9) 0.0348(10) 0.0334(12) 0.000 0.000 0.0007(7)
C5 0.0257(7) 0.0318(7) 0.0270(8) -0.0032(5) -0.0001(5) 0.0011(5)
C6 0.0261(10) 0.0521(13) 0.0371(13) 0.000 0.000 -0.0069(9)
C11 0.0250(7) 0.0343(7) 0.0251(8) 0.0036(5) 0.0014(5) 0.0005(5)
C12 0.0311(7) 0.0426(8) 0.0312(9) -0.0003(6) -0.0019(6) -0.0020(6)
C13 0.0296(8) 0.0565(10) 0.0430(10) 0.0074(7) -0.0084(7) -0.0029(7)
C14 0.0289(7) 0.0497(9) 0.0495(10) 0.0161(7) 0.0012(7) 0.0079(6)
C15 0.0394(8) 0.0355(8) 0.0420(10) 0.0076(6) 0.0069(7) 0.0080(6)
C16 0.0324(7) 0.0334(7) 0.0313(8) 0.0024(6) -0.0001(6) 0.0020(5)
C21 0.0250(7) 0.0425(8) 0.0257(8) -0.0049(6) -0.0017(5) -0.0010(5)
C22 0.0289(7) 0.0469(9) 0.0358(9) -0.0092(7) 0.0007(6) 0.0011(6)
C23 0.0355(8) 0.0674(12) 0.0388(10) -0.0157(8) 0.0075(7) 0.0005(7)
C24 0.0371(8) 0.0765(13) 0.0335(10) -0.0023(8) 0.0087(7) -0.0105(8)
C25 0.0423(9) 0.0558(10) 0.0381(10) 0.0041(7) 0.0040(7) -0.0093(7)
C26 0.0374(8) 0.0437(8) 0.0343(9) -0.0018(6) 0.0046(6) -0.0021(6)
B 0.0331(12) 0.0299(12) 0.0591(18) 0.000 0.000 0.0002(9)
Cl1S 0.0591(4) 0.0686(5) 0.0580(5) 0.000 0.000 -0.0037(3)
Cl2S 0.2006(17) 0.1558(14) 0.0661(9) 0.000 0.000 0.0073(12)

loop_
_atom_type_symbol
_atom_type_description
_atom_type_scat_dispersion_real
_atom_type_scat_dispersion_imag
_atom_type_scat_source
C C 0.0181 0.0091 'International Tables Vol C Tables 4.2.6.8 and 6.1.1.4'
H H 0.0000 0.0000 'International Tables Vol C Tables 4.2.6.8 and 6.1.1.4'
B B 0.0090 0.0039 'International Tables Vol C Tables 4.2.6.8 and 6.1.1.4'
N N 0.0311 0.0180 'International Tables Vol C Tables 4.2.6.8 and 6.1.1.4'
Cl Cl 0.3639 0.7018 'International Tables Vol C Tables 4.2.6.8 and 6.1.1.4'

loop_
_geom_angle_atom_site_label_1
_geom_angle_atom_site_label_2
_geom_angle_atom_site_label_3
_geom_angle
_geom_angle_site_symmetry_1
_geom_angle_site_symmetry_3
C1 N B 116.50(15) . .
B N H1N 107.9(12) . .
C1 N H1N 108.5(11) . .
C2 C1 C2 121.66(17) 10_556 .
C2 C1 N 119.17(8) 10_556 .
C2 C1 N 119.17(8) . .
C3 C2 C1 117.94(13) . .
C3 C2 C5 121.12(12) . .
C1 C2 C5 120.93(12) . .
C4 C3 C2 121.72(14) . .
C3 C4 C3 118.59(18) 10_556 .
C3 C4 C6 120.71(9) 10_556 .
C3 C4 C6 120.71(9) . .
C21 C5 C2 114.09(11) . .
C21 C5 C11 109.00(11) . .
C2 C5 C11 112.75(11) . .
C12 C11 C16 118.89(13) . .
C12 C11 C5 118.42(13) . .
C16 C11 C5 122.65(13) . .
C11 C12 C13 120.69(15) . .
C14 C13 C12 119.91(15) . .
C15 C14 C13 119.97(14) . .
C14 C15 C16 120.24(15) . .
C11 C16 C15 120.29(15) . .
C22 C21 C26 118.23(15) . .
C22 C21 C5 120.09(14) . .
C26 C21 C5 121.66(13) . .
C23 C22 C21 120.84(16) . .
C24 C23 C22 120.24(16) . .
C25 C24 C23 119.66(17) . .
C24 C25 C26 120.15(17) . .
C25 C26 C21 120.86(15) . .
N B H1BA 105.2(11) . .
N B H1BB 107.6(17) . .
H1BA B H1BB 112.2(13) . .
C2S C1S Cl1S 107.3(4) . .
C1S C2S Cl1S 105.2(5) . 9_566
C4S C3S Cl2S 101.3(5) . .
C3S C4S Cl2S 112.4(5) . 9_556

loop_
_geom_bond_atom_site_label_1
_geom_bond_atom_site_label_2
_geom_bond_distance
_geom_bond_site_symmetry_2
N C1 1.465(2) .
N B 1.641(3) .
N H1N 0.929(19) .
C1 C2 1.3975(17) 10_556
C1 C2 1.3975(17) .
C2 C3 1.3955(19) .
C2 C5 1.5287(19) .
C3 C4 1.3887(18) .
C4 C3 1.3887(18) 10_556
C4 C6 1.510(3) .
C5 C21 1.527(2) .
C5 C11 1.5349(18) .
C11 C12 1.390(2) .
C11 C16 1.392(2) .
C12 C13 1.390(2) .
C13 C14 1.383(3) .
C14 C15 1.380(3) .
C15 C16 1.392(2) .
C21 C22 1.390(2) .
C21 C26 1.392(2) .
C22 C23 1.387(2) .
C23 C24 1.381(3) .
C24 C25 1.379(3) .
C25 C26 1.389(2) .
B H1BA 1.13(2) .
B H1BB 1.20(3) .
Cl1S C1S 1.941(10) .
C1S C2S 1.502(7) .
C2S Cl1S 1.697(11) 9_566
Cl2S C3S 1.950(9) .
C3S C4S 1.518(9) .
C4S Cl2S 1.677(9) 9_556

loop_
_geom_torsion_atom_site_label_1
_geom_torsion_atom_site_label_2
_geom_torsion_atom_site_label_3
_geom_torsion_atom_site_label_4
_geom_torsion
_geom_torsion_site_symmetry_1
_geom_torsion_site_symmetry_4
B N C1 C2 89.99(14) . 10_556
B N C1 C2 -89.99(14) . .
C2 C1 C2 C3 -6.3(3) 10_556 .
N C1 C2 C3 173.66(14) . .
C2 C1 C2 C5 172.70(11) 10_556 .
N C1 C2 C5 -7.3(2) . .
C1 C2 C3 C4 1.0(2) . .
C5 C2 C3 C4 -178.00(15) . .
C2 C3 C4 C3 4.0(3) . 10_556
C2 C3 C4 C6 -175.98(17) . .
C3 C2 C5 C21 -1.52(18) . .
C1 C2 C5 C21 179.49(14) . .
C3 C2 C5 C11 123.52(14) . .
C1 C2 C5 C11 -55.47(18) . .
C21 C5 C11 C12 -80.59(16) . .
C2 C5 C11 C12 151.64(14) . .
C21 C5 C11 C16 97.00(16) . .
C2 C5 C11 C16 -30.77(19) . .
C16 C11 C12 C13 -0.1(2) . .
C5 C11 C12 C13 177.60(14) . .
C11 C12 C13 C14 0.3(3) . .
C12 C13 C14 C15 -0.3(3) . .
C13 C14 C15 C16 0.0(2) . .
C12 C11 C16 C15 -0.2(2) . .
C5 C11 C16 C15 -177.77(13) . .
C14 C15 C16 C11 0.2(2) . .
C2 C5 C21 C22 -101.00(15) . .
C11 C5 C21 C22 131.99(14) . .
C2 C5 C21 C26 80.79(17) . .
C11 C5 C21 C26 -46.22(18) . .
C26 C21 C22 C23 1.6(2) . .
C5 C21 C22 C23 -176.66(14) . .
C21 C22 C23 C24 -0.8(2) . .
C22 C23 C24 C25 -0.8(3) . .
C23 C24 C25 C26 1.5(3) . .
C24 C25 C26 C21 -0.6(3) . .
C22 C21 C26 C25 -0.9(2) . .
C5 C21 C26 C25 177.32(14) . .
Cl1S C1S C2S Cl1S 179.3(6) . 9_566
Cl2S C3S C4S Cl2S 177.0(6) . 9_556
